data_7117231
loop_
_publ_author_name
'Marina Carravetta'
'Maria Concistre'
'William Levason'
'Gillian Reid'
'Wenjian Zhang'

_publ_section_title
;
 Unique Group 1 cations stabilised by homoleptic neutral phosphine
 coordination
;
_journal_name_full Chem.Commun.
_journal_page_first 9555
_journal_paper_doi 10.1039/C5cc03184B
_journal_volume 51
_journal_year 2015
_chemical_formula_moiety 'Na P6 C30 H48, C32 H12 B1 F24'
_chemical_formula_sum 'C62 H60 B F24 Na P6'
_chemical_formula_weight 1480.72
_chemical_name_systematic
;
 ?
;
_space_group_IT_number 2
_symmetry_cell_setting triclinic
_symmetry_Int_Tables_number 2
_symmetry_space_group_name_Hall '-P 1'
_symmetry_space_group_name_H-M 'P -1'
_atom_sites_solution_hydrogens geom
_atom_sites_solution_primary direct
_atom_sites_solution_secondary difmap
_audit_creation_method SHELXL-97
_audit_update_record
;
2015-01-16 deposited with the CCDC.
2015-05-08 downloaded from the CCDC.
;
_cell_angle_alpha 79.047(4)
_cell_angle_beta 78.403(4)
_cell_angle_gamma 81.625(4)
_cell_formula_units_Z 2
_cell_length_a 12.5084(10)
_cell_length_b 16.4798(10)
_cell_length_c 17.5637(10)
_cell_measurement_reflns_used 10011
_cell_measurement_temperature 100(2)
_cell_measurement_theta_max 27.5
_cell_measurement_theta_min 3.4
_cell_volume 3460.2(4)
_computing_cell_refinement 'CrystalClear-SM Expert 2.0 r7 (Rigaku, 2011)'
_computing_data_collection 'CrystalClear-SM Expert 2.0 r7 (Rigaku, 2011)'
_computing_data_reduction 'CrystalClear-SM Expert 2.0 r7 (Rigaku, 2011)'
_computing_structure_refinement 'SHELXL-97 (Sheldrick, 1997)'
_computing_structure_solution 'SHELXS-97 (Sheldrick, 1990)'
_diffrn_ambient_temperature 100(2)
_diffrn_detector 'CCD plate'
_diffrn_detector_type 'Rigaku HG Saturn724+ (2x2 bin mode)'
_diffrn_measured_fraction_theta_full 0.996
_diffrn_measured_fraction_theta_max 0.996
_diffrn_measurement_device 'Four-circle \k diffractometer'
_diffrn_measurement_device_type 'Rigaku AFC12 '
_diffrn_measurement_method 'Profile data from \w-scans'
_diffrn_radiation_collimation 'Confocal mirrors, HF VariMax '
_diffrn_radiation_monochromator graphite
_diffrn_radiation_source 'fine-focus sealed tube'
_diffrn_radiation_type MoK\a
_diffrn_radiation_wavelength 0.71073
_diffrn_reflns_av_R_equivalents 0.0332
_diffrn_reflns_av_sigmaI/netI 0.0398
_diffrn_reflns_limit_h_max 14
_diffrn_reflns_limit_h_min -15
_diffrn_reflns_limit_k_max 18
_diffrn_reflns_limit_k_min -20
_diffrn_reflns_limit_l_max 20
_diffrn_reflns_limit_l_min -21
_diffrn_reflns_number 31294
_diffrn_reflns_theta_full 26.00
_diffrn_reflns_theta_max 26.00
_diffrn_reflns_theta_min 3.35
_diffrn_source 'Rotating anode X-ray tube'
_diffrn_source_type 'Rigaku FR-E+ SuperBright'
_exptl_absorpt_coefficient_mu 0.264
_exptl_absorpt_correction_T_max 1.000
_exptl_absorpt_correction_T_min 0.7651
_exptl_absorpt_correction_type multi-scan
_exptl_absorpt_process_details
;
Jacobson, R.A. (1998). REQAB. Private communication to the 
 Rigaku Corporation, Tokyo, Japan. 
;
_exptl_crystal_colour colourless
_exptl_crystal_density_diffrn 1.421
_exptl_crystal_density_method 'not measured'
_exptl_crystal_description fragment
_exptl_crystal_F_000 1508
_exptl_crystal_size_max 0.10
_exptl_crystal_size_mid 0.08
_exptl_crystal_size_min 0.06
_refine_diff_density_max 1.243
_refine_diff_density_min -0.702
_refine_diff_density_rms 0.068
_refine_ls_extinction_method none
_refine_ls_goodness_of_fit_ref 1.075
_refine_ls_hydrogen_treatment constr
_refine_ls_matrix_type full
_refine_ls_number_parameters 886
_refine_ls_number_reflns 13561
_refine_ls_number_restraints 59
_refine_ls_restrained_S_all 1.153
_refine_ls_R_factor_all 0.0625
_refine_ls_R_factor_gt 0.0525
_refine_ls_shift/su_max 0.000
_refine_ls_shift/su_mean 0.000
_refine_ls_structure_factor_coef Fsqd
_refine_ls_weighting_details 'calc w=1/[\s^2^(Fo^2^)+(0.0796P)^2^+2.1072P] where P=(Fo^2^+2Fc^2^)/3'
_refine_ls_weighting_scheme calc
_refine_ls_wR_factor_gt 0.1427
_refine_ls_wR_factor_ref 0.1493
_reflns_number_gt 11050
_reflns_number_total 13561
_reflns_threshold_expression >2\s(I)
_cod_data_source_file c5cc03184b2.cif
_cod_data_source_block 14r911a
_cod_original_sg_symbol_H-M P-1
_cod_database_code 7117231

loop_
_symmetry_equiv_pos_as_xyz
'x, y, z'
'-x, -y, -z'

loop_
_atom_site_label
_atom_site_type_symbol
_atom_site_fract_x
_atom_site_fract_y
_atom_site_fract_z
_atom_site_U_iso_or_equiv
_atom_site_adp_type
_atom_site_occupancy
_atom_site_symmetry_multiplicity
_atom_site_calc_flag
_atom_site_refinement_flags
_atom_site_disorder_assembly
_atom_site_disorder_group
Na1 Na -0.08817(8) 0.30246(6) 0.28282(6) 0.0275(2) Uani 1 1 d . . .
P1 P 0.05813(6) 0.37339(5) 0.35644(4) 0.03427(18) Uani 1 1 d . . .
P2 P 0.10709(6) 0.37502(4) 0.16812(4) 0.02895(17) Uani 1 1 d . . .
P3 P -0.18313(6) 0.15210(5) 0.38423(4) 0.02981(17) Uani 1 1 d . . .
P4 P 0.00464(5) 0.14113(4) 0.22812(4) 0.02308(15) Uani 1 1 d . . .
P5 P -0.26456(6) 0.32352(4) 0.18526(5) 0.03232(18) Uani 1 1 d . . .
P6 P -0.20428(5) 0.47804(4) 0.25538(4) 0.02385(15) Uani 1 1 d . . .
C1 C 0.0115(5) 0.4109(3) 0.4502(2) 0.0847(15) Uani 1 1 d . . .
H1A H -0.0194 0.3663 0.4901 0.127 Uiso 1 1 calc R . .
H1B H -0.0449 0.4584 0.4439 0.127 Uiso 1 1 calc R . .
H1C H 0.0738 0.4281 0.4668 0.127 Uiso 1 1 calc R . .
C2 C 0.1882(4) 0.3165(4) 0.3755(3) 0.101(2) Uani 1 1 d . . .
H2A H 0.2271 0.2940 0.3283 0.152 Uiso 1 1 calc R . .
H2B H 0.1747 0.2706 0.4196 0.152 Uiso 1 1 calc R . .
H2C H 0.2330 0.3540 0.3888 0.152 Uiso 1 1 calc R . .
C3 C 0.1018(2) 0.46686(17) 0.28879(17) 0.0287(6) Uani 1 1 d . . .
C4 C 0.1094(2) 0.5399(2) 0.3160(2) 0.0456(8) Uani 1 1 d . . .
H4A H 0.0939 0.5406 0.3711 0.055 Uiso 1 1 calc R . .
C5 C 0.1389(3) 0.6109(2) 0.2650(3) 0.0584(11) Uani 1 1 d . . .
H5A H 0.1425 0.6599 0.2850 0.070 Uiso 1 1 calc R . .
C6 C 0.1630(3) 0.6108(2) 0.1851(3) 0.0543(10) Uani 1 1 d . . .
H6A H 0.1838 0.6596 0.1499 0.065 Uiso 1 1 calc R . .
C7 C 0.1569(2) 0.53940(19) 0.1562(2) 0.0402(7) Uani 1 1 d . . .
H7A H 0.1747 0.5395 0.1010 0.048 Uiso 1 1 calc R . .
C8 C 0.12520(19) 0.46711(16) 0.20663(17) 0.0262(5) Uani 1 1 d . . .
C9 C 0.1026(3) 0.4151(2) 0.0646(2) 0.0539(9) Uani 1 1 d . . .
H9A H 0.0395 0.4576 0.0605 0.081 Uiso 1 1 calc R . .
H9B H 0.0953 0.3695 0.0380 0.081 Uiso 1 1 calc R . .
H9C H 0.1704 0.4397 0.0396 0.081 Uiso 1 1 calc R . .
C10 C 0.2460(3) 0.3199(2) 0.1573(2) 0.0530(9) Uani 1 1 d . . .
H10A H 0.2505 0.2757 0.1263 0.080 Uiso 1 1 calc R . .
H10B H 0.2630 0.2956 0.2096 0.080 Uiso 1 1 calc R . .
H10C H 0.2990 0.3591 0.1304 0.080 Uiso 1 1 calc R . .
C11 C -0.3178(3) 0.1554(3) 0.4482(3) 0.0686(12) Uani 1 1 d . . .
H11A H -0.3353 0.0986 0.4697 0.103 Uiso 1 1 calc R . .
H11B H -0.3736 0.1846 0.4176 0.103 Uiso 1 1 calc R . .
H11C H -0.3168 0.1849 0.4915 0.103 Uiso 1 1 calc R . .
C12 C -0.1033(5) 0.0829(3) 0.4507(3) 0.095(2) Uani 1 1 d . . .
H12A H -0.1398 0.0326 0.4724 0.143 Uiso 1 1 calc R . .
H12B H -0.0972 0.1111 0.4937 0.143 Uiso 1 1 calc R . .
H12C H -0.0298 0.0676 0.4218 0.143 Uiso 1 1 calc R . .
C13 C -0.1950(2) 0.08579(15) 0.31379(15) 0.0241(5) Uani 1 1 d . . .
C14 C -0.2858(2) 0.04153(17) 0.32357(18) 0.0324(6) Uani 1 1 d . . .
H14A H -0.3385 0.0405 0.3708 0.039 Uiso 1 1 calc R . .
C15 C -0.3006(2) -0.00055(17) 0.2664(2) 0.0363(7) Uani 1 1 d . . .
H15A H -0.3637 -0.0291 0.2743 0.044 Uiso 1 1 calc R . .
C16 C -0.2242(2) -0.00148(17) 0.19779(19) 0.0351(6) Uani 1 1 d . . .
H16A H -0.2349 -0.0299 0.1581 0.042 Uiso 1 1 calc R . .
C17 C -0.1314(2) 0.03956(16) 0.18734(16) 0.0274(5) Uani 1 1 d . . .
H17A H -0.0779 0.0379 0.1407 0.033 Uiso 1 1 calc R . .
C18 C -0.11527(19) 0.08335(14) 0.24436(15) 0.0213(5) Uani 1 1 d . . .
C19 C 0.1111(3) 0.0599(2) 0.2567(3) 0.0700(14) Uani 1 1 d . . .
H19A H 0.1127 0.0129 0.2295 0.105 Uiso 1 1 calc R . .
H19B H 0.0953 0.0413 0.3138 0.105 Uiso 1 1 calc R . .
H19C H 0.1825 0.0818 0.2421 0.105 Uiso 1 1 calc R . .
C20 C 0.0459(4) 0.1585(3) 0.1220(2) 0.0729(14) Uani 1 1 d . . .
H20A H 0.1052 0.1945 0.1069 0.109 Uiso 1 1 calc R . .
H20B H -0.0169 0.1853 0.0975 0.109 Uiso 1 1 calc R . .
H20C H 0.0719 0.1051 0.1040 0.109 Uiso 1 1 calc R . .
C21 C -0.2373(3) 0.3611(2) 0.0785(2) 0.0492(8) Uani 1 1 d . . .
H21A H -0.1888 0.3187 0.0520 0.074 Uiso 1 1 calc R . .
H21B H -0.2018 0.4124 0.0680 0.074 Uiso 1 1 calc R . .
H21C H -0.3067 0.3724 0.0586 0.074 Uiso 1 1 calc R . .
C22 C -0.3402(3) 0.23589(18) 0.1862(2) 0.0444(8) Uani 1 1 d . . .
H22A H -0.3779 0.2175 0.2400 0.067 Uiso 1 1 calc R . .
H22B H -0.2888 0.1899 0.1678 0.067 Uiso 1 1 calc R . .
H22C H -0.3944 0.2534 0.1514 0.067 Uiso 1 1 calc R . .
C23 C -0.3737(2) 0.40242(16) 0.22095(16) 0.0268(5) Uani 1 1 d . . .
C24 C -0.4840(2) 0.39669(18) 0.2194(2) 0.0372(7) Uani 1 1 d . . .
H24A H -0.5019 0.3522 0.1986 0.045 Uiso 1 1 calc R . .
C25 C -0.5675(2) 0.45463(19) 0.2475(2) 0.0407(7) Uani 1 1 d . . .
H25A H -0.6418 0.4495 0.2463 0.049 Uiso 1 1 calc R . .
C26 C -0.5419(2) 0.51984(19) 0.27712(19) 0.0388(7) Uani 1 1 d . . .
H26A H -0.5987 0.5597 0.2963 0.047 Uiso 1 1 calc R . .
C27 C -0.4340(2) 0.52727(18) 0.27892(17) 0.0325(6) Uani 1 1 d . . .
H27A H -0.4175 0.5726 0.2992 0.039 Uiso 1 1 calc R . .
C28 C -0.3481(2) 0.46920(15) 0.25130(15) 0.0239(5) Uani 1 1 d . . .
C29 C -0.2140(3) 0.56264(19) 0.31151(18) 0.0389(7) Uani 1 1 d . . .
H29A H -0.1401 0.5725 0.3155 0.058 Uiso 1 1 calc R . .
H29B H -0.2562 0.5473 0.3645 0.058 Uiso 1 1 calc R . .
H29C H -0.2510 0.6134 0.2846 0.058 Uiso 1 1 calc R . .
C30 C -0.1583(2) 0.5366(2) 0.15769(17) 0.0383(7) Uani 1 1 d . . .
H30A H -0.1506 0.5007 0.1179 0.057 Uiso 1 1 calc R . .
H30B H -0.0873 0.5560 0.1562 0.057 Uiso 1 1 calc R . .
H30C H -0.2125 0.5846 0.1466 0.057 Uiso 1 1 calc R . .
B1 B 0.3916(2) -0.17496(16) 0.24627(15) 0.0176(5) Uani 1 1 d . . .
C31 C 0.41056(18) -0.07765(14) 0.24020(14) 0.0187(5) Uani 1 1 d . . .
C32 C 0.4381(2) -0.02719(15) 0.16658(15) 0.0223(5) Uani 1 1 d . . .
H32A H 0.4516 -0.0516 0.1202 0.027 Uiso 1 1 calc R . .
C33 C 0.4462(2) 0.05740(15) 0.15941(16) 0.0257(5) Uani 1 1 d . . .
C34 C 0.4281(2) 0.09561(15) 0.22586(16) 0.0261(5) Uani 1 1 d . . .
H34A H 0.4346 0.1531 0.2212 0.031 Uiso 1 1 calc R . .
C35 C 0.4003(2) 0.04720(16) 0.29884(16) 0.0251(5) Uani 1 1 d . . .
C36 C 0.39093(19) -0.03737(15) 0.30594(15) 0.0219(5) Uani 1 1 d . . .
H36A H 0.3706 -0.0686 0.3569 0.026 Uiso 1 1 calc R . .
C37 C 0.4768(3) 0.10652(18) 0.07899(18) 0.0383(7) Uani 1 1 d . . .
C38 C 0.3793(2) 0.08585(18) 0.37233(19) 0.0366(7) Uani 1 1 d . . .
C39 C 0.41568(18) -0.23094(14) 0.33009(13) 0.0185(5) Uani 1 1 d . . .
C40 C 0.5066(2) -0.21990(16) 0.36120(15) 0.0232(5) Uani 1 1 d . . .
H40A H 0.5495 -0.1761 0.3356 0.028 Uiso 1 1 calc R . .
C41 C 0.5360(2) -0.27093(17) 0.42825(16) 0.0296(6) Uani 1 1 d . . .
C42 C 0.4762(2) -0.33525(17) 0.46771(16) 0.0314(6) Uani 1 1 d . . .
H42A H 0.4961 -0.3699 0.5136 0.038 Uiso 1 1 calc R . .
C43 C 0.3866(2) -0.34765(16) 0.43830(15) 0.0279(6) Uani 1 1 d . . .
C44 C 0.3569(2) -0.29680(15) 0.37094(14) 0.0222(5) Uani 1 1 d . . .
H44A H 0.2948 -0.3072 0.3523 0.027 Uiso 1 1 calc R . .
C45 C 0.6329(3) -0.2563(2) 0.4596(2) 0.0427(7) Uani 1 1 d U . .
C46 C 0.3177(3) -0.4139(2) 0.48325(19) 0.0409(7) Uani 1 1 d . . .
C47 C 0.48032(18) -0.21903(14) 0.17966(13) 0.0176(4) Uani 1 1 d . . .
C48 C 0.58868(19) -0.19992(15) 0.16042(14) 0.0199(5) Uani 1 1 d . . .
H48A H 0.6085 -0.1579 0.1835 0.024 Uiso 1 1 calc R . .
C49 C 0.66860(19) -0.24012(16) 0.10864(14) 0.0218(5) Uani 1 1 d . . .
C50 C 0.64340(19) -0.30076(15) 0.07264(14) 0.0221(5) Uani 1 1 d . . .
H50A H 0.6975 -0.3272 0.0362 0.027 Uiso 1 1 calc R . .
C51 C 0.53636(19) -0.32206(14) 0.09131(14) 0.0197(5) Uani 1 1 d . . .
C52 C 0.45708(18) -0.28245(14) 0.14417(14) 0.0186(5) Uani 1 1 d . . .
H52A H 0.3850 -0.2989 0.1566 0.022 Uiso 1 1 calc R . .
C53 C 0.7826(2) -0.21466(18) 0.09216(16) 0.0289(6) Uani 1 1 d . . .
C54 C 0.5096(2) -0.38748(16) 0.05161(15) 0.0252(5) Uani 1 1 d . . .
C55 C 0.26472(19) -0.17017(14) 0.23285(14) 0.0185(5) Uani 1 1 d . . .
C56 C 0.17466(19) -0.17101(14) 0.29467(15) 0.0207(5) Uani 1 1 d . . .
H56A H 0.1874 -0.1779 0.3472 0.025 Uiso 1 1 calc R . .
C57 C 0.0668(2) -0.16206(15) 0.28179(16) 0.0246(5) Uani 1 1 d . . .
C58 C 0.0440(2) -0.14965(16) 0.20635(16) 0.0261(5) Uani 1 1 d . . .
H58A H -0.0294 -0.1444 0.1976 0.031 Uiso 1 1 calc R . .
C59 C 0.1322(2) -0.14514(15) 0.14347(16) 0.0249(5) Uani 1 1 d . A .
C60 C 0.23994(19) -0.15563(15) 0.15670(15) 0.0212(5) Uani 1 1 d . . .
H60A H 0.2984 -0.1528 0.1127 0.025 Uiso 1 1 calc R . .
C61 C -0.0250(2) -0.16667(19) 0.35126(18) 0.0352(6) Uani 1 1 d . . .
C62 C 0.1116(2) -0.12996(19) 0.06070(18) 0.0374(6) Uani 1 1 d DU . .
F1 F 0.4190(3) 0.09454(17) 0.02843(14) 0.0942(11) Uani 1 1 d . . .
F2 F 0.4685(2) 0.18745(12) 0.07846(13) 0.0659(7) Uani 1 1 d . . .
F3 F 0.5796(2) 0.08507(19) 0.04596(16) 0.1014(11) Uani 1 1 d . . .
F4 F 0.4124(2) 0.16107(13) 0.35895(14) 0.0712(7) Uani 1 1 d . . .
F5 F 0.27413(17) 0.09295(17) 0.40502(14) 0.0712(7) Uani 1 1 d . . .
F6 F 0.43202(19) 0.04116(13) 0.42813(12) 0.0567(5) Uani 1 1 d . . .
F7 F 0.72183(18) -0.2998(2) 0.4343(2) 0.0982(11) Uani 1 1 d U . .
F8 F 0.65028(19) -0.17816(15) 0.44850(16) 0.0690(7) Uani 1 1 d . . .
F9 F 0.6150(2) -0.2758(2) 0.53993(14) 0.0876(9) Uani 1 1 d . . .
F10 F 0.25098(17) -0.43531(13) 0.44174(12) 0.0539(5) Uani 1 1 d . . .
F11 F 0.25270(19) -0.38990(15) 0.54772(12) 0.0630(6) Uani 1 1 d . . .
F12 F 0.37671(19) -0.48363(14) 0.50915(17) 0.0804(8) Uani 1 1 d . . .
F13 F 0.85449(13) -0.26155(11) 0.04665(11) 0.0423(4) Uani 1 1 d . . .
F14 F 0.82251(14) -0.22000(14) 0.15859(11) 0.0514(5) Uani 1 1 d . . .
F15 F 0.78616(13) -0.13584(11) 0.05586(11) 0.0409(4) Uani 1 1 d . . .
F16 F 0.41183(14) -0.41403(11) 0.08274(10) 0.0397(4) Uani 1 1 d . . .
F17 F 0.50754(16) -0.36003(11) -0.02512(10) 0.0420(4) Uani 1 1 d . . .
F18 F 0.58400(14) -0.45469(10) 0.05403(12) 0.0440(4) Uani 1 1 d . . .
F19 F -0.12216(16) -0.1599(2) 0.33242(14) 0.0895(9) Uani 1 1 d U . .
F20 F -0.0150(2) -0.23504(16) 0.40093(16) 0.0925(11) Uani 1 1 d . . .
F21 F -0.0318(2) -0.10505(19) 0.39085(17) 0.0961(10) Uani 1 1 d . . .
F22 F 0.0088(2) -0.1048(3) 0.0544(2) 0.0590(9) Uani 0.80 1 d PDU A 1
F23 F 0.1618(3) -0.0625(3) 0.01772(18) 0.0833(11) Uani 0.80 1 d PDU A 1
F24 F 0.1530(4) -0.1880(3) 0.0218(2) 0.1068(15) Uani 0.80 1 d PDU A 1
F22A F 0.0379(10) -0.0722(7) 0.0432(7) 0.045(3) Uani 0.20 1 d PDU A 2
F23A F 0.1937(6) -0.1250(7) 0.0064(4) 0.0285(17) Uani 0.20 1 d PDU A 2
F24A F 0.0723(7) -0.2054(5) 0.0502(5) 0.0286(17) Uani 0.20 1 d PDU A 2

loop_
_atom_site_aniso_label
_atom_site_aniso_U_11
_atom_site_aniso_U_22
_atom_site_aniso_U_33
_atom_site_aniso_U_23
_atom_site_aniso_U_13
_atom_site_aniso_U_12
Na1 0.0250(5) 0.0201(5) 0.0402(6) -0.0040(4) -0.0116(4) -0.0048(4)
P1 0.0334(4) 0.0427(4) 0.0305(4) -0.0034(3) -0.0149(3) -0.0076(3)
P2 0.0270(3) 0.0283(4) 0.0321(4) -0.0128(3) 0.0041(3) -0.0076(3)
P3 0.0327(4) 0.0295(4) 0.0270(4) -0.0092(3) 0.0005(3) -0.0049(3)
P4 0.0217(3) 0.0197(3) 0.0280(3) -0.0046(2) -0.0023(2) -0.0046(2)
P5 0.0250(3) 0.0255(4) 0.0529(5) -0.0174(3) -0.0165(3) 0.0036(3)
P6 0.0254(3) 0.0174(3) 0.0304(3) -0.0031(2) -0.0104(3) -0.0014(2)
C1 0.109(4) 0.100(4) 0.044(2) -0.024(2) 0.019(2) -0.034(3)
C2 0.054(3) 0.133(5) 0.079(3) 0.046(3) -0.012(2) 0.028(3)
C3 0.0182(12) 0.0289(14) 0.0429(15) -0.0152(12) -0.0057(10) -0.0031(10)
C4 0.0312(15) 0.048(2) 0.068(2) -0.0353(17) -0.0078(14) -0.0073(14)
C5 0.0337(17) 0.0289(17) 0.123(4) -0.035(2) -0.017(2) -0.0043(13)
C6 0.0321(16) 0.0224(15) 0.108(3) -0.0009(17) -0.0156(18) -0.0093(12)
C7 0.0286(14) 0.0315(16) 0.058(2) 0.0012(14) -0.0056(13) -0.0106(12)
C8 0.0162(11) 0.0207(12) 0.0426(15) -0.0068(11) -0.0047(10) -0.0032(9)
C9 0.064(2) 0.057(2) 0.0421(19) -0.0189(16) -0.0193(17) 0.0154(18)
C10 0.053(2) 0.048(2) 0.059(2) -0.0241(17) -0.0189(17) 0.0204(16)
C11 0.055(2) 0.081(3) 0.072(3) -0.050(2) 0.023(2) -0.016(2)
C12 0.147(5) 0.086(3) 0.063(3) -0.042(2) -0.068(3) 0.058(3)
C13 0.0221(12) 0.0183(12) 0.0313(13) -0.0043(10) -0.0049(10) -0.0004(9)
C14 0.0239(13) 0.0228(13) 0.0474(17) -0.0051(12) 0.0002(11) -0.0030(10)
C15 0.0231(13) 0.0224(13) 0.066(2) -0.0098(13) -0.0097(13) -0.0055(10)
C16 0.0321(15) 0.0262(14) 0.0546(18) -0.0172(13) -0.0172(13) -0.0010(11)
C17 0.0274(13) 0.0227(13) 0.0342(14) -0.0104(11) -0.0068(11) 0.0003(10)
C18 0.0196(11) 0.0158(11) 0.0291(13) -0.0041(9) -0.0072(9) 0.0006(9)
C19 0.0304(17) 0.0375(19) 0.141(4) 0.013(2) -0.036(2) -0.0092(14)
C20 0.075(3) 0.113(4) 0.038(2) -0.014(2) 0.0100(18) -0.060(3)
C21 0.0488(19) 0.0426(19) 0.057(2) -0.0258(16) 0.0002(16) 0.0004(15)
C22 0.0462(18) 0.0212(14) 0.076(2) -0.0102(14) -0.0341(17) 0.0003(12)
C23 0.0233(12) 0.0212(13) 0.0351(14) -0.0028(10) -0.0061(10) -0.0008(10)
C24 0.0254(14) 0.0275(15) 0.061(2) -0.0087(13) -0.0105(13) -0.0035(11)
C25 0.0203(13) 0.0384(17) 0.060(2) -0.0040(14) -0.0032(13) -0.0029(12)
C26 0.0262(14) 0.0375(17) 0.0465(18) -0.0082(13) 0.0020(12) 0.0060(12)
C27 0.0325(14) 0.0280(14) 0.0362(15) -0.0105(11) -0.0032(11) 0.0014(11)
C28 0.0241(12) 0.0202(12) 0.0250(12) 0.0002(9) -0.0031(9) -0.0012(9)
C29 0.0506(18) 0.0363(16) 0.0348(16) -0.0108(12) -0.0034(13) -0.0208(14)
C30 0.0285(14) 0.057(2) 0.0290(15) -0.0054(13) -0.0006(11) -0.0114(13)
B1 0.0170(12) 0.0162(12) 0.0199(13) -0.0041(10) -0.0022(9) -0.0032(9)
C31 0.0138(10) 0.0173(11) 0.0257(12) -0.0035(9) -0.0050(9) -0.0015(8)
C32 0.0234(12) 0.0197(12) 0.0254(12) -0.0024(9) -0.0080(9) -0.0042(9)
C33 0.0247(12) 0.0190(12) 0.0348(14) 0.0011(10) -0.0118(10) -0.0051(10)
C34 0.0216(12) 0.0155(12) 0.0433(15) -0.0051(10) -0.0102(11) -0.0020(9)
C35 0.0193(12) 0.0213(12) 0.0366(14) -0.0114(10) -0.0042(10) -0.0006(9)
C36 0.0168(11) 0.0208(12) 0.0272(12) -0.0043(9) -0.0019(9) -0.0020(9)
C37 0.0539(19) 0.0246(14) 0.0387(16) 0.0063(12) -0.0163(14) -0.0159(13)
C38 0.0365(15) 0.0276(15) 0.0472(18) -0.0195(13) 0.0022(13) -0.0044(12)
C39 0.0182(11) 0.0174(11) 0.0192(11) -0.0057(9) -0.0009(9) 0.0002(9)
C40 0.0226(12) 0.0231(12) 0.0253(12) -0.0072(10) -0.0049(9) -0.0023(9)
C41 0.0326(14) 0.0282(14) 0.0306(14) -0.0081(11) -0.0121(11) 0.0015(11)
C42 0.0415(16) 0.0286(14) 0.0232(13) -0.0018(10) -0.0109(11) 0.0028(12)
C43 0.0322(14) 0.0224(13) 0.0254(13) -0.0008(10) -0.0014(10) -0.0003(10)
C44 0.0202(11) 0.0203(12) 0.0249(12) -0.0024(9) -0.0029(9) -0.0013(9)
C45 0.0432(15) 0.0429(18) 0.0464(18) -0.0087(14) -0.0232(13) 0.0039(12)
C46 0.0420(17) 0.0342(16) 0.0376(16) 0.0098(13) -0.0014(13) -0.0043(13)
C47 0.0169(11) 0.0165(11) 0.0181(11) 0.0005(8) -0.0034(8) -0.0015(8)
C48 0.0194(11) 0.0200(12) 0.0214(12) -0.0036(9) -0.0041(9) -0.0047(9)
C49 0.0169(11) 0.0258(13) 0.0220(12) -0.0029(9) -0.0019(9) -0.0041(9)
C50 0.0200(12) 0.0224(12) 0.0220(12) -0.0040(9) -0.0014(9) 0.0006(9)
C51 0.0211(11) 0.0162(11) 0.0212(12) -0.0013(9) -0.0049(9) -0.0012(9)
C52 0.0157(11) 0.0175(11) 0.0223(12) -0.0020(9) -0.0038(9) -0.0028(8)
C53 0.0225(13) 0.0356(15) 0.0298(14) -0.0117(11) 0.0020(10) -0.0075(11)
C54 0.0238(12) 0.0222(12) 0.0292(13) -0.0071(10) -0.0014(10) -0.0025(10)
C55 0.0189(11) 0.0116(10) 0.0250(12) -0.0028(9) -0.0036(9) -0.0022(8)
C56 0.0198(11) 0.0161(11) 0.0256(12) -0.0034(9) -0.0028(9) -0.0016(9)
C57 0.0185(11) 0.0180(12) 0.0353(14) -0.0033(10) -0.0013(10) -0.0016(9)
C58 0.0172(11) 0.0218(12) 0.0408(15) -0.0065(11) -0.0079(10) -0.0015(9)
C59 0.0229(12) 0.0215(12) 0.0322(14) -0.0050(10) -0.0100(10) -0.0010(9)
C60 0.0178(11) 0.0197(12) 0.0265(12) -0.0055(9) -0.0038(9) -0.0016(9)
C61 0.0199(13) 0.0399(16) 0.0404(16) -0.0021(13) 0.0006(11) 0.0000(11)
C62 0.0290(15) 0.0472(16) 0.0394(16) -0.0125(12) -0.0158(12) 0.0050(11)
F1 0.165(3) 0.0827(18) 0.0554(14) 0.0359(13) -0.0648(17) -0.0791(19)
F2 0.122(2) 0.0246(10) 0.0519(12) 0.0093(8) -0.0211(12) -0.0219(11)
F3 0.0870(19) 0.097(2) 0.0720(17) 0.0468(15) 0.0275(14) 0.0085(16)
F4 0.118(2) 0.0387(11) 0.0626(14) -0.0281(10) 0.0057(13) -0.0310(12)
F5 0.0417(12) 0.1011(19) 0.0760(16) -0.0566(14) 0.0104(10) 0.0014(12)
F6 0.0743(14) 0.0579(13) 0.0465(11) -0.0296(10) -0.0194(10) 0.0040(11)
F7 0.0395(11) 0.130(2) 0.162(3) -0.109(2) -0.0472(15) 0.0236(13)
F8 0.0636(14) 0.0603(14) 0.1029(19) -0.0299(13) -0.0409(13) -0.0136(11)
F9 0.0903(19) 0.137(3) 0.0503(14) -0.0168(15) -0.0363(13) -0.0258(17)
F10 0.0656(13) 0.0493(12) 0.0474(11) 0.0060(9) -0.0039(9) -0.0353(10)
F11 0.0711(14) 0.0708(15) 0.0387(11) -0.0029(10) 0.0168(10) -0.0261(12)
F12 0.0589(14) 0.0417(12) 0.115(2) 0.0415(13) -0.0076(13) -0.0049(10)
F13 0.0207(8) 0.0444(10) 0.0607(11) -0.0238(9) 0.0123(7) -0.0076(7)
F14 0.0246(8) 0.0939(16) 0.0413(10) -0.0112(10) -0.0084(7) -0.0212(9)
F15 0.0296(9) 0.0361(9) 0.0559(11) -0.0102(8) 0.0061(7) -0.0157(7)
F16 0.0346(9) 0.0417(10) 0.0489(10) -0.0245(8) 0.0046(7) -0.0185(7)
F17 0.0670(12) 0.0361(9) 0.0292(9) -0.0091(7) -0.0131(8) -0.0153(8)
F18 0.0404(10) 0.0245(9) 0.0723(13) -0.0223(8) -0.0166(9) 0.0074(7)
F19 0.0232(10) 0.168(3) 0.0622(14) 0.0053(15) 0.0021(9) -0.0086(13)
F20 0.0617(15) 0.0776(17) 0.0831(17) 0.0452(14) 0.0391(13) 0.0231(12)
F21 0.0895(19) 0.101(2) 0.0933(19) -0.0622(17) 0.0579(16) -0.0392(16)
F22 0.0303(13) 0.100(3) 0.0486(17) -0.0010(17) -0.0215(11) -0.0070(15)
F23 0.095(2) 0.113(3) 0.0495(16) 0.0250(16) -0.0371(16) -0.055(2)
F24 0.165(3) 0.097(3) 0.068(2) -0.0584(19) -0.069(2) 0.079(3)
F22A 0.055(5) 0.040(4) 0.038(4) -0.008(4) -0.020(4) 0.023(4)
F23A 0.022(3) 0.049(4) 0.018(3) -0.001(3) -0.009(2) -0.011(3)
F24A 0.0303(19) 0.0295(19) 0.0282(19) -0.0072(11) -0.0064(11) -0.0050(11)

loop_
_atom_type_symbol
_atom_type_description
_atom_type_scat_dispersion_real
_atom_type_scat_dispersion_imag
_atom_type_scat_source
C C 0.0033 0.0016 'International Tables Vol C Tables 4.2.6.8 and 6.1.1.4'
H H 0.0000 0.0000 'International Tables Vol C Tables 4.2.6.8 and 6.1.1.4'
B B 0.0013 0.0007 'International Tables Vol C Tables 4.2.6.8 and 6.1.1.4'
F F 0.0171 0.0103 'International Tables Vol C Tables 4.2.6.8 and 6.1.1.4'
Na Na 0.0362 0.0249 'International Tables Vol C Tables 4.2.6.8 and 6.1.1.4'
P P 0.1023 0.0942 'International Tables Vol C Tables 4.2.6.8 and 6.1.1.4'

loop_
_geom_angle_atom_site_label_1
_geom_angle_atom_site_label_2
_geom_angle_atom_site_label_3
_geom_angle
_geom_angle_site_symmetry_1
_geom_angle_site_symmetry_3
P1 Na1 P4 114.70(4) . .
P1 Na1 P5 150.54(4) . .
P4 Na1 P5 90.62(3) . .
P1 Na1 P3 113.44(4) . .
P4 Na1 P3 65.49(3) . .
P5 Na1 P3 90.07(3) . .
P1 Na1 P6 85.65(3) . .
P4 Na1 P6 151.28(4) . .
P5 Na1 P6 65.57(3) . .
P3 Na1 P6 126.80(4) . .
P1 Na1 P2 65.36(3) . .
P4 Na1 P2 85.59(3) . .
P5 Na1 P2 104.17(4) . .
P3 Na1 P2 148.05(4) . .
P6 Na1 P2 85.11(3) . .
C2 P1 C1 98.8(3) . .
C2 P1 C3 102.23(19) . .
C1 P1 C3 102.79(19) . .
C2 P1 Na1 121.0(2) . .
C1 P1 Na1 121.95(18) . .
C3 P1 Na1 107.20(9) . .
C9 P2 C10 99.01(17) . .
C9 P2 C8 103.18(16) . .
C10 P2 C8 102.05(15) . .
C9 P2 Na1 122.50(14) . .
C10 P2 Na1 122.61(14) . .
C8 P2 Na1 104.39(9) . .
C12 P3 C11 99.5(3) . .
C12 P3 C13 102.78(17) . .
C11 P3 C13 103.64(16) . .
C12 P3 Na1 119.6(2) . .
C11 P3 Na1 124.10(16) . .
C13 P3 Na1 104.43(9) . .
C20 P4 C19 100.9(3) . .
C20 P4 C18 103.36(15) . .
C19 P4 C18 102.25(13) . .
C20 P4 Na1 109.76(18) . .
C19 P4 Na1 133.25(17) . .
C18 P4 Na1 103.90(8) . .
C22 P5 C21 99.08(17) . .
C22 P5 C23 102.97(14) . .
C21 P5 C23 102.36(14) . .
C22 P5 Na1 120.17(10) . .
C21 P5 Na1 121.52(12) . .
C23 P5 Na1 108.05(9) . .
C30 P6 C29 97.44(15) . .
C30 P6 C28 101.48(12) . .
C29 P6 C28 104.03(13) . .
C30 P6 Na1 113.75(11) . .
C29 P6 Na1 129.31(11) . .
C28 P6 Na1 107.32(8) . .
P1 C1 H1A 109.5 . .
P1 C1 H1B 109.5 . .
H1A C1 H1B 109.5 . .
P1 C1 H1C 109.5 . .
H1A C1 H1C 109.5 . .
H1B C1 H1C 109.5 . .
P1 C2 H2A 109.5 . .
P1 C2 H2B 109.5 . .
H2A C2 H2B 109.5 . .
P1 C2 H2C 109.5 . .
H2A C2 H2C 109.5 . .
H2B C2 H2C 109.5 . .
C4 C3 C8 118.2(3) . .
C4 C3 P1 121.8(2) . .
C8 C3 P1 119.95(19) . .
C5 C4 C3 121.7(3) . .
C5 C4 H4A 119.1 . .
C3 C4 H4A 119.1 . .
C6 C5 C4 120.1(3) . .
C6 C5 H5A 120.0 . .
C4 C5 H5A 120.0 . .
C5 C6 C7 119.7(3) . .
C5 C6 H6A 120.2 . .
C7 C6 H6A 120.2 . .
C6 C7 C8 121.4(3) . .
C6 C7 H7A 119.3 . .
C8 C7 H7A 119.3 . .
C7 C8 C3 118.9(3) . .
C7 C8 P2 121.4(2) . .
C3 C8 P2 119.60(19) . .
P2 C9 H9A 109.5 . .
P2 C9 H9B 109.5 . .
H9A C9 H9B 109.5 . .
P2 C9 H9C 109.5 . .
H9A C9 H9C 109.5 . .
H9B C9 H9C 109.5 . .
P2 C10 H10A 109.5 . .
P2 C10 H10B 109.5 . .
H10A C10 H10B 109.5 . .
P2 C10 H10C 109.5 . .
H10A C10 H10C 109.5 . .
H10B C10 H10C 109.5 . .
P3 C11 H11A 109.5 . .
P3 C11 H11B 109.5 . .
H11A C11 H11B 109.5 . .
P3 C11 H11C 109.5 . .
H11A C11 H11C 109.5 . .
H11B C11 H11C 109.5 . .
P3 C12 H12A 109.5 . .
P3 C12 H12B 109.5 . .
H12A C12 H12B 109.5 . .
P3 C12 H12C 109.5 . .
H12A C12 H12C 109.5 . .
H12B C12 H12C 109.5 . .
C14 C13 C18 118.0(2) . .
C14 C13 P3 121.9(2) . .
C18 C13 P3 119.92(18) . .
C15 C14 C13 121.7(3) . .
C15 C14 H14A 119.1 . .
C13 C14 H14A 119.1 . .
C14 C15 C16 120.4(3) . .
C14 C15 H15A 119.8 . .
C16 C15 H15A 119.8 . .
C15 C16 C17 119.3(3) . .
C15 C16 H16A 120.3 . .
C17 C16 H16A 120.3 . .
C16 C17 C18 121.2(3) . .
C16 C17 H17A 119.4 . .
C18 C17 H17A 119.4 . .
C17 C18 C13 119.3(2) . .
C17 C18 P4 120.89(19) . .
C13 C18 P4 119.78(18) . .
P4 C19 H19A 109.5 . .
P4 C19 H19B 109.5 . .
H19A C19 H19B 109.5 . .
P4 C19 H19C 109.5 . .
H19A C19 H19C 109.5 . .
H19B C19 H19C 109.5 . .
P4 C20 H20A 109.5 . .
P4 C20 H20B 109.5 . .
H20A C20 H20B 109.5 . .
P4 C20 H20C 109.5 . .
H20A C20 H20C 109.5 . .
H20B C20 H20C 109.5 . .
P5 C21 H21A 109.5 . .
P5 C21 H21B 109.5 . .
H21A C21 H21B 109.5 . .
P5 C21 H21C 109.5 . .
H21A C21 H21C 109.5 . .
H21B C21 H21C 109.5 . .
P5 C22 H22A 109.5 . .
P5 C22 H22B 109.5 . .
H22A C22 H22B 109.5 . .
P5 C22 H22C 109.5 . .
H22A C22 H22C 109.5 . .
H22B C22 H22C 109.5 . .
C24 C23 C28 118.7(2) . .
C24 C23 P5 120.6(2) . .
C28 C23 P5 120.64(19) . .
C25 C24 C23 121.4(3) . .
C25 C24 H24A 119.3 . .
C23 C24 H24A 119.3 . .
C26 C25 C24 119.6(3) . .
C26 C25 H25A 120.2 . .
C24 C25 H25A 120.2 . .
C27 C26 C25 120.2(3) . .
C27 C26 H26A 119.9 . .
C25 C26 H26A 119.9 . .
C26 C27 C28 121.3(3) . .
C26 C27 H27A 119.3 . .
C28 C27 H27A 119.3 . .
C27 C28 C23 118.7(2) . .
C27 C28 P6 121.3(2) . .
C23 C28 P6 119.93(18) . .
P6 C29 H29A 109.5 . .
P6 C29 H29B 109.5 . .
H29A C29 H29B 109.5 . .
P6 C29 H29C 109.5 . .
H29A C29 H29C 109.5 . .
H29B C29 H29C 109.5 . .
P6 C30 H30A 109.5 . .
P6 C30 H30B 109.5 . .
H30A C30 H30B 109.5 . .
P6 C30 H30C 109.5 . .
H30A C30 H30C 109.5 . .
H30B C30 H30C 109.5 . .
C31 B1 C55 103.86(18) . .
C31 B1 C39 111.79(19) . .
C55 B1 C39 114.17(19) . .
C31 B1 C47 111.06(18) . .
C55 B1 C47 112.42(19) . .
C39 B1 C47 103.76(18) . .
C36 C31 C32 115.8(2) . .
C36 C31 B1 123.0(2) . .
C32 C31 B1 120.9(2) . .
C33 C32 C31 122.1(2) . .
C33 C32 H32A 118.9 . .
C31 C32 H32A 118.9 . .
C32 C33 C34 120.8(2) . .
C32 C33 C37 118.8(2) . .
C34 C33 C37 120.4(2) . .
C35 C34 C33 117.9(2) . .
C35 C34 H34A 121.0 . .
C33 C34 H34A 121.0 . .
C34 C35 C36 121.2(2) . .
C34 C35 C38 119.9(2) . .
C36 C35 C38 118.9(2) . .
C35 C36 C31 122.0(2) . .
C35 C36 H36A 119.0 . .
C31 C36 H36A 119.0 . .
F1 C37 F2 107.6(3) . .
F1 C37 F3 103.6(3) . .
F2 C37 F3 105.9(3) . .
F1 C37 C33 113.3(2) . .
F2 C37 C33 113.4(3) . .
F3 C37 C33 112.3(2) . .
F5 C38 F4 107.4(3) . .
F5 C38 F6 105.8(3) . .
F4 C38 F6 105.8(3) . .
F5 C38 C35 112.5(2) . .
F4 C38 C35 112.5(3) . .
F6 C38 C35 112.5(2) . .
C44 C39 C40 115.5(2) . .
C44 C39 B1 124.0(2) . .
C40 C39 B1 120.2(2) . .
C41 C40 C39 122.2(2) . .
C41 C40 H40A 118.9 . .
C39 C40 H40A 118.9 . .
C42 C41 C40 121.1(2) . .
C42 C41 C45 118.6(3) . .
C40 C41 C45 120.3(3) . .
C43 C42 C41 117.9(2) . .
C43 C42 H42A 121.1 . .
C41 C42 H42A 121.1 . .
C42 C43 C44 121.3(2) . .
C42 C43 C46 118.2(2) . .
C44 C43 C46 120.5(3) . .
C43 C44 C39 122.0(2) . .
C43 C44 H44A 119.0 . .
C39 C44 H44A 119.0 . .
F7 C45 F8 109.3(3) . .
F7 C45 F9 106.8(3) . .
F8 C45 F9 101.7(3) . .
F7 C45 C41 113.5(3) . .
F8 C45 C41 114.2(3) . .
F9 C45 C41 110.5(3) . .
F12 C46 F10 106.3(3) . .
F12 C46 F11 105.6(3) . .
F10 C46 F11 106.0(3) . .
F12 C46 C43 113.1(3) . .
F10 C46 C43 113.6(2) . .
F11 C46 C43 111.7(3) . .
C48 C47 C52 115.8(2) . .
C48 C47 B1 120.4(2) . .
C52 C47 B1 123.6(2) . .
C49 C48 C47 122.4(2) . .
C49 C48 H48A 118.8 . .
C47 C48 H48A 118.8 . .
C50 C49 C48 121.0(2) . .
C50 C49 C53 121.1(2) . .
C48 C49 C53 118.0(2) . .
C49 C50 C51 118.1(2) . .
C49 C50 H50A 121.0 . .
C51 C50 H50A 121.0 . .
C50 C51 C52 120.7(2) . .
C50 C51 C54 117.7(2) . .
C52 C51 C54 121.6(2) . .
C51 C52 C47 122.1(2) . .
C51 C52 H52A 118.9 . .
C47 C52 H52A 118.9 . .
F15 C53 F13 106.8(2) . .
F15 C53 F14 106.1(2) . .
F13 C53 F14 106.5(2) . .
F15 C53 C49 112.2(2) . .
F13 C53 C49 112.9(2) . .
F14 C53 C49 111.9(2) . .
F16 C54 F18 106.9(2) . .
F16 C54 F17 106.1(2) . .
F18 C54 F17 105.5(2) . .
F16 C54 C51 113.4(2) . .
F18 C54 C51 112.4(2) . .
F17 C54 C51 112.0(2) . .
C56 C55 C60 115.9(2) . .
C56 C55 B1 122.9(2) . .
C60 C55 B1 120.8(2) . .
C57 C56 C55 122.2(2) . .
C57 C56 H56A 118.9 . .
C55 C56 H56A 118.9 . .
C58 C57 C56 121.0(2) . .
C58 C57 C61 120.0(2) . .
C56 C57 C61 119.0(2) . .
C57 C58 C59 117.9(2) . .
C57 C58 H58A 121.0 . .
C59 C58 H58A 121.0 . .
C60 C59 C58 120.8(2) . .
C60 C59 C62 119.3(2) . .
C58 C59 C62 119.9(2) . .
C59 C60 C55 122.1(2) . .
C59 C60 H60A 119.0 . .
C55 C60 H60A 119.0 . .
F20 C61 F19 107.1(3) . .
F20 C61 F21 106.8(3) . .
F19 C61 F21 103.7(3) . .
F20 C61 C57 112.7(2) . .
F19 C61 C57 113.7(3) . .
F21 C61 C57 112.1(2) . .
F23A C62 F22A 108.7(8) . .
F23A C62 F24 56.0(5) . .
F22A C62 F24 126.4(6) . .
F23A C62 F22 126.8(4) . .
F22A C62 F22 30.1(6) . .
F24 C62 F22 112.7(4) . .
F23A C62 F23 48.7(5) . .
F22A C62 F23 71.6(7) . .
F24 C62 F23 103.2(4) . .
F22 C62 F23 100.7(3) . .
F23A C62 F24A 100.8(6) . .
F22A C62 F24A 104.8(7) . .
F24 C62 F24A 46.3(4) . .
F22 C62 F24A 77.5(4) . .
F23 C62 F24A 140.8(4) . .
F23A C62 C59 117.3(4) . .
F22A C62 C59 117.0(6) . .
F24 C62 C59 114.6(3) . .
F22 C62 C59 113.9(3) . .
F23 C62 C59 110.1(3) . .
F24A C62 C59 106.0(4) . .

loop_
_geom_bond_atom_site_label_1
_geom_bond_atom_site_label_2
_geom_bond_distance
_geom_bond_site_symmetry_2
Na1 P1 2.9216(12) .
Na1 P4 2.9937(12) .
Na1 P5 2.9992(12) .
Na1 P3 3.0087(12) .
Na1 P6 3.0400(12) .
Na1 P2 3.0677(12) .
P1 C2 1.815(4) .
P1 C1 1.824(4) .
P1 C3 1.836(3) .
P2 C9 1.822(3) .
P2 C10 1.831(3) .
P2 C8 1.834(3) .
P3 C12 1.814(4) .
P3 C11 1.827(4) .
P3 C13 1.839(3) .
P4 C20 1.810(4) .
P4 C19 1.819(3) .
P4 C18 1.838(2) .
P5 C22 1.834(3) .
P5 C21 1.839(4) .
P5 C23 1.843(3) .
P6 C30 1.828(3) .
P6 C29 1.832(3) .
P6 C28 1.842(3) .
C1 H1A 0.9800 .
C1 H1B 0.9800 .
C1 H1C 0.9800 .
C2 H2A 0.9800 .
C2 H2B 0.9800 .
C2 H2C 0.9800 .
C3 C4 1.399(4) .
C3 C8 1.413(4) .
C4 C5 1.380(6) .
C4 H4A 0.9500 .
C5 C6 1.374(6) .
C5 H5A 0.9500 .
C6 C7 1.385(5) .
C6 H6A 0.9500 .
C7 C8 1.399(4) .
C7 H7A 0.9500 .
C9 H9A 0.9800 .
C9 H9B 0.9800 .
C9 H9C 0.9800 .
C10 H10A 0.9800 .
C10 H10B 0.9800 .
C10 H10C 0.9800 .
C11 H11A 0.9800 .
C11 H11B 0.9800 .
C11 H11C 0.9800 .
C12 H12A 0.9800 .
C12 H12B 0.9800 .
C12 H12C 0.9800 .
C13 C14 1.402(4) .
C13 C18 1.415(4) .
C14 C15 1.378(4) .
C14 H14A 0.9500 .
C15 C16 1.381(4) .
C15 H15A 0.9500 .
C16 C17 1.391(4) .
C16 H16A 0.9500 .
C17 C18 1.401(4) .
C17 H17A 0.9500 .
C19 H19A 0.9800 .
C19 H19B 0.9800 .
C19 H19C 0.9800 .
C20 H20A 0.9800 .
C20 H20B 0.9800 .
C20 H20C 0.9800 .
C21 H21A 0.9800 .
C21 H21B 0.9800 .
C21 H21C 0.9800 .
C22 H22A 0.9800 .
C22 H22B 0.9800 .
C22 H22C 0.9800 .
C23 C24 1.402(4) .
C23 C28 1.412(4) .
C24 C25 1.388(4) .
C24 H24A 0.9500 .
C25 C26 1.382(5) .
C25 H25A 0.9500 .
C26 C27 1.380(4) .
C26 H26A 0.9500 .
C27 C28 1.405(4) .
C27 H27A 0.9500 .
C29 H29A 0.9800 .
C29 H29B 0.9800 .
C29 H29C 0.9800 .
C30 H30A 0.9800 .
C30 H30B 0.9800 .
C30 H30C 0.9800 .
B1 C31 1.635(3) .
B1 C55 1.640(3) .
B1 C39 1.640(3) .
B1 C47 1.641(3) .
C31 C36 1.402(3) .
C31 C32 1.406(3) .
C32 C33 1.393(3) .
C32 H32A 0.9500 .
C33 C34 1.393(4) .
C33 C37 1.495(4) .
C34 C35 1.383(4) .
C34 H34A 0.9500 .
C35 C36 1.395(3) .
C35 C38 1.506(4) .
C36 H36A 0.9500 .
C37 F1 1.310(4) .
C37 F2 1.321(3) .
C37 F3 1.327(4) .
C38 F5 1.323(4) .
C38 F4 1.328(3) .
C38 F6 1.335(4) .
C39 C44 1.399(3) .
C39 C40 1.405(3) .
C40 C41 1.392(4) .
C40 H40A 0.9500 .
C41 C42 1.381(4) .
C41 C45 1.495(4) .
C42 C43 1.380(4) .
C42 H42A 0.9500 .
C43 C44 1.396(3) .
C43 C46 1.494(4) .
C44 H44A 0.9500 .
C45 F7 1.280(4) .
C45 F8 1.309(4) .
C45 F9 1.366(4) .
C46 F12 1.327(4) .
C46 F10 1.335(4) .
C46 F11 1.344(4) .
C47 C48 1.397(3) .
C47 C52 1.405(3) .
C48 C49 1.391(3) .
C48 H48A 0.9500 .
C49 C50 1.382(4) .
C49 C53 1.502(3) .
C50 C51 1.393(3) .
C50 H50A 0.9500 .
C51 C52 1.394(3) .
C51 C54 1.499(3) .
C52 H52A 0.9500 .
C53 F15 1.337(3) .
C53 F13 1.337(3) .
C53 F14 1.342(3) .
C54 F16 1.335(3) .
C54 F18 1.339(3) .
C54 F17 1.342(3) .
C55 C56 1.398(3) .
C55 C60 1.402(3) .
C56 C57 1.395(3) .
C56 H56A 0.9500 .
C57 C58 1.382(4) .
C57 C61 1.497(4) .
C58 C59 1.394(4) .
C58 H58A 0.9500 .
C59 C60 1.394(3) .
C59 C62 1.495(4) .
C60 H60A 0.9500 .
C61 F20 1.294(4) .
C61 F19 1.306(4) .
C61 F21 1.320(4) .
C62 F23A 1.254(7) .
C62 F22A 1.264(9) .
C62 F24 1.269(4) .
C62 F22 1.312(4) .
C62 F23 1.376(4) .
C62 F24A 1.458(8) .
